data_2002878
loop_
_publ_author_name
'Schrandt, O'
'Mueller-Buschbaum, Hk'

_publ_section_title
;
Zur Kenntnis des ersten Barium-Kalium-Oxo-AcetylenidoAurats(III): K Ba4
Au O4 (C2)2
;
_journal_name_full 'Journal of Alloys Compd.'
_journal_page_first 259
_journal_page_last 262
_journal_paper_doi 10.1016/0925-8388(94)90046-9
_journal_volume 206
_journal_year 1994
_chemical_formula_structural 'Ba4 K (Au O4 (C2)2)'
_chemical_formula_sum 'C4 Au Ba4 K O4'
_chemical_name_systematic
;
Tetrabarium potassium tetraoxo-acetylenido-aurate(III)
;
_space_group_IT_number 139
_symmetry_cell_setting tetragonal
_symmetry_Int_Tables_number 139
_symmetry_space_group_name_Hall '-I 4 2'
_symmetry_space_group_name_H-M 'I 4/m m m'
_cell_angle_alpha 90
_cell_angle_beta 90
_cell_angle_gamma 90
_cell_formula_units_Z 2
_cell_length_a 5.9366(31)
_cell_length_b 5.9366(31)
_cell_length_c 15.2423(77)
_cell_volume 537.2
_refine_ls_R_factor_all 0.043
_cod_database_code 2002878

loop_
_symmetry_equiv_pos_as_xyz
x,y,z
-x,-y,z
-x,y,z
x,-y,z
-y,x,z
y,-x,z
y,x,z
-y,-x,z
-x,-y,-z
x,y,-z
x,-y,-z
-x,y,-z
y,-x,-z
-y,x,-z
-y,-x,-z
y,x,-z
1/2+x,1/2+y,1/2+z
1/2-x,1/2-y,1/2+z
1/2-x,1/2+y,1/2+z
1/2+x,1/2-y,1/2+z
1/2-y,1/2+x,1/2+z
1/2+y,1/2-x,1/2+z
1/2+y,1/2+x,1/2+z
1/2-y,1/2-x,1/2+z
1/2-x,1/2-y,1/2-z
1/2+x,1/2+y,1/2-z
1/2+x,1/2-y,1/2-z
1/2-x,1/2+y,1/2-z
1/2+y,1/2-x,1/2-z
1/2-y,1/2+x,1/2-z
1/2-y,1/2-x,1/2-z
1/2+y,1/2+x,1/2-z

loop_
_atom_site_label
_atom_site_type_symbol
_atom_site_symmetry_multiplicity
_atom_site_Wyckoff_symbol
_atom_site_fract_x
_atom_site_fract_y
_atom_site_fract_z
_atom_site_occupancy
_atom_site_attached_hydrogens
_atom_site_calc_flag
Au1 Au3+ 2 a 0. 0. 0. 1. 0 d
K2 K1+ 2 b 0. 0. 0.5 1. 0 d
Ba1 Ba2+ 8 g 0. 0.5 0.1177(1) 1. 0 d
C1 C1- 4 e 0. 0. 0.261(1) 1. 0 d
C2 C1- 4 e 0. 0. 0.344(1) 1. 0 d
O1 O2- 8 h 0.237(1) 0.237(1) 0. 1. 0 d

loop_
_atom_type_symbol
_atom_type_oxidation_number
Au3+ 3.000
K1+ 1.000
Ba2+ 2.000
C1- -1.000
O2- -2.000
